data_2018771
loop_
_publ_author_name
'Dordevi\'c, Tamara'
'Karanovi\'c, Ljiljana'

_publ_section_title
;
 Ba[Co~3~(VO~4~)~2~(OH)~2~] with a regular Kagom\'e lattice
;
_journal_coeditor_code BI3052
_journal_issue 2
_journal_name_full 'Acta Crystallographica Section C'
_journal_page_first 114
_journal_page_last 118
_journal_paper_doi 10.1107/S0108270113001972
_journal_volume 69
_journal_year 2013
_chemical_formula_iupac 'Ba [Co3 (V O4)2 (O H)2]'
_chemical_formula_moiety 'Ba Co3 H2 O10 V2'
_chemical_formula_sum 'Ba Co3 H2 O10 V2'
_chemical_formula_weight 578.03
_chemical_name_systematic
;
Barium di-\m-hydroxydo-di-\m-vanadato-tricobaltate(II)
;
_space_group_IT_number 166
_symmetry_cell_setting rhombohedral
_symmetry_space_group_name_Hall '-R 3 2"'
_symmetry_space_group_name_H-M 'R -3 m :H'
_atom_sites_solution_hydrogens geom
_atom_sites_solution_primary direct
_atom_sites_solution_secondary difmap
_audit_creation_method SHELXL97
_cell_angle_alpha 90.00
_cell_angle_beta 90.00
_cell_angle_gamma 120.00
_cell_formula_units_Z 3
_cell_length_a 5.9210(8)
_cell_length_b 5.9210(8)
_cell_length_c 21.016(4)
_cell_measurement_reflns_used 4406
_cell_measurement_temperature 298(2)
_cell_measurement_theta_max 32.577
_cell_measurement_theta_min 0.407
_cell_volume 638.07(17)
_computing_cell_refinement 'SCALEPACK (Otwinowski & Minor, 1997)'
_computing_data_collection 'COLLECT (Nonius, 2002)'
_computing_data_reduction 'DENZO-SMN (Otwinowski <i>et al.</i>, 2003)'
_computing_molecular_graphics 'ATOMS (Dowty, 2000)'
_computing_publication_material 'publCIF (Westrip, 2010)'
_computing_structure_refinement
;
WinGX (Farrugia, 1999) SHELXL97 (Sheldrick, 2008)
;
_computing_structure_solution 'SIR97 (Altomare <i>et al.</i>, 1999)'
_diffrn_ambient_temperature 293(2)
_diffrn_measured_fraction_theta_full 1.000
_diffrn_measured_fraction_theta_max 1.000
_diffrn_measurement_device_type 'Nonius KappaCCD area-detector'
_diffrn_measurement_method '\f and \w'
_diffrn_radiation_monochromator graphite
_diffrn_radiation_source 'fine-focus sealed tube'
_diffrn_radiation_type MoK\a
_diffrn_radiation_wavelength 0.71069
_diffrn_reflns_av_R_equivalents 0.0230
_diffrn_reflns_av_sigmaI/netI 0.0109
_diffrn_reflns_limit_h_max 7
_diffrn_reflns_limit_h_min -7
_diffrn_reflns_limit_k_max 7
_diffrn_reflns_limit_k_min -7
_diffrn_reflns_limit_l_max 27
_diffrn_reflns_limit_l_min -27
_diffrn_reflns_number 1909
_diffrn_reflns_theta_full 27.77
_diffrn_reflns_theta_max 27.77
_diffrn_reflns_theta_min 2.91
_diffrn_standards_number 0
_exptl_absorpt_coefficient_mu 12.415
_exptl_absorpt_correction_T_max 0.6365
_exptl_absorpt_correction_T_min 0.4769
_exptl_absorpt_correction_type multi-scan
_exptl_absorpt_process_details '(Otwinowski <i>et al.</i>, 2003)'
_exptl_crystal_colour 'light pink'
_exptl_crystal_density_diffrn 4.513
_exptl_crystal_density_method 'not measured'
_exptl_crystal_description needle-like
_exptl_crystal_F_000 795
_exptl_crystal_size_max 0.07
_exptl_crystal_size_mid 0.06
_exptl_crystal_size_min 0.04
_refine_diff_density_max 1.066
_refine_diff_density_min -0.572
_refine_ls_extinction_coef 0.0017(5)
_refine_ls_extinction_expression Fc^*^=kFc[1+0.001xFc^2^\l^3^/sin(2\q)]^-1/4^
_refine_ls_extinction_method 'SHELXL97 (Sheldrick, 2008)'
_refine_ls_goodness_of_fit_ref 1.325
_refine_ls_hydrogen_treatment refxyz
_refine_ls_matrix_type full
_refine_ls_number_parameters 24
_refine_ls_number_reflns 222
_refine_ls_number_restraints 1
_refine_ls_restrained_S_all 1.322
_refine_ls_R_factor_all 0.0191
_refine_ls_R_factor_gt 0.0184
_refine_ls_shift/su_max 0.000
_refine_ls_shift/su_mean 0.000
_refine_ls_structure_factor_coef Fsqd
_refine_ls_weighting_details 'calc w = 1/[\s^2^(Fo^2^)+(0.0326P)^2^+3.6751P] where P=(Fo^2^+2Fc^2^)/3'
_refine_ls_weighting_scheme calc
_refine_ls_wR_factor_gt 0.0596
_refine_ls_wR_factor_ref 0.0599
_reflns_number_gt 215
_reflns_number_total 222
_reflns_threshold_expression I>2\s(I)
_cod_data_source_file bi3052.cif
_cod_data_source_block I
_cod_original_cell_volume 638.07(18)
_cod_original_sg_symbol_H-M 'R -3 m'
_cod_database_code 2018771
_cod_database_fobs_code 2018771

loop_
_symmetry_equiv_pos_as_xyz
'x, y, z'
'-y, x-y, z'
'-x+y, -x, z'
'x-y, -y, -z'
'-x, -x+y, -z'
'y, x, -z'
'x+2/3, y+1/3, z+1/3'
'-y+2/3, x-y+1/3, z+1/3'
'-x+y+2/3, -x+1/3, z+1/3'
'x-y+2/3, -y+1/3, -z+1/3'
'-x+2/3, -x+y+1/3, -z+1/3'
'y+2/3, x+1/3, -z+1/3'
'x+1/3, y+2/3, z+2/3'
'-y+1/3, x-y+2/3, z+2/3'
'-x+y+1/3, -x+2/3, z+2/3'
'x-y+1/3, -y+2/3, -z+2/3'
'-x+1/3, -x+y+2/3, -z+2/3'
'y+1/3, x+2/3, -z+2/3'
'-x, -y, -z'
'y, -x+y, -z'
'x-y, x, -z'
'-x+y, y, z'
'x, x-y, z'
'-y, -x, z'
'-x+2/3, -y+1/3, -z+1/3'
'y+2/3, -x+y+1/3, -z+1/3'
'x-y+2/3, x+1/3, -z+1/3'
'-x+y+2/3, y+1/3, z+1/3'
'x+2/3, x-y+1/3, z+1/3'
'-y+2/3, -x+1/3, z+1/3'
'-x+1/3, -y+2/3, -z+2/3'
'y+1/3, -x+y+2/3, -z+2/3'
'x-y+1/3, x+2/3, -z+2/3'
'-x+y+1/3, y+2/3, z+2/3'
'x+1/3, x-y+2/3, z+2/3'
'-y+1/3, -x+2/3, z+2/3'

loop_
_atom_site_type_symbol
_atom_site_label
_atom_site_fract_x
_atom_site_fract_y
_atom_site_fract_z
_atom_site_U_iso_or_equiv
_atom_site_adp_type
_atom_site_calc_flag
_atom_site_refinement_flags
_atom_site_occupancy
_atom_site_symmetry_multiplicity
Ba Ba1 0.6667 0.3333 0.8333 0.0213(3) Uani d S 1 12
Co Co1 0.8333 0.6667 0.6667 0.0108(3) Uani d S 1 4
V V1 0.3333 -0.3333 0.75329(5) 0.0072(3) Uani d S 1 6
O O1 0.3333 -0.3333 0.8323(3) 0.0281(14) Uani d S 1 6
O O2 0.4955(3) 0.5045(3) 0.72806(14) 0.0110(6) Uani d S 1 2
O O3 1.0000 1.0000 0.71082(19) 0.0053(9) Uani d SD 1 6
H H1 1.0000 1.0000 0.7494(10) 0.008 Uiso d SD 1 6

loop_
_atom_site_aniso_label
_atom_site_aniso_U_11
_atom_site_aniso_U_22
_atom_site_aniso_U_33
_atom_site_aniso_U_12
_atom_site_aniso_U_13
_atom_site_aniso_U_23
Ba1 0.0276(3) 0.0276(3) 0.0086(4) 0.01379(17) 0.000 0.000
Co1 0.0116(4) 0.0090(4) 0.0111(4) 0.0045(2) -0.00055(13) -0.0011(3)
V1 0.0078(4) 0.0078(4) 0.0060(5) 0.0039(2) 0.000 0.000
O1 0.038(2) 0.038(2) 0.008(2) 0.0191(11) 0.000 0.000
O2 0.0104(10) 0.0104(10) 0.0128(13) 0.0055(10) 0.0005(5) -0.0005(5)
O3 0.0062(13) 0.0062(13) 0.004(2) 0.0031(7) 0.000 0.000

loop_
_atom_type_symbol
_atom_type_description
_atom_type_scat_dispersion_real
_atom_type_scat_dispersion_imag
_atom_type_scat_source
H H 0.0000 0.0000 'International Tables Vol C Tables 4.2.6.8 and 6.1.1.4'
O O 0.0106 0.0060 'International Tables Vol C Tables 4.2.6.8 and 6.1.1.4'
V V 0.3005 0.5294 'International Tables Vol C Tables 4.2.6.8 and 6.1.1.4'
Co Co 0.3494 0.9721 'International Tables Vol C Tables 4.2.6.8 and 6.1.1.4'
Ba Ba -0.3244 2.2819 'International Tables Vol C Tables 4.2.6.8 and 6.1.1.4'

loop_
_geom_angle_atom_site_label_1
_geom_angle_atom_site_label_2
_geom_angle_atom_site_label_3
_geom_angle_site_symmetry_1
_geom_angle_site_symmetry_3
_geom_angle
O2 Ba1 O2 32_556 33_546 65.14(9)
O2 Ba1 O2 32_556 31_656 65.14(9)
O2 Ba1 O2 33_546 31_656 65.14(9)
O2 Ba1 O2 32_556 2_655 179.9990(10)
O2 Ba1 O2 33_546 2_655 114.86(10)
O2 Ba1 O2 31_656 2_655 114.86(9)
O2 Ba1 O2 32_556 3_665 114.86(10)
O2 Ba1 O2 33_546 3_665 180.00(10)
O2 Ba1 O2 31_656 3_665 114.86(9)
O2 Ba1 O2 2_655 3_665 65.14(9)
O2 Ba1 O2 32_556 . 114.86(9)
O2 Ba1 O2 33_546 . 114.86(9)
O2 Ba1 O2 31_656 . 180.0
O2 Ba1 O2 2_655 . 65.14(9)
O2 Ba1 O2 3_665 . 65.14(9)
O2 Ba1 O1 32_556 31_656 51.20(11)
O2 Ba1 O1 33_546 31_656 107.81(8)
O2 Ba1 O1 31_656 31_656 107.81(8)
O2 Ba1 O1 2_655 31_656 128.80(11)
O2 Ba1 O1 3_665 31_656 72.19(8)
O2 Ba1 O1 . 31_656 72.19(8)
O2 Ba1 O1 32_556 31_546 107.81(8)
O2 Ba1 O1 33_546 31_546 51.20(11)
O2 Ba1 O1 31_656 31_546 107.81(8)
O2 Ba1 O1 2_655 31_546 72.19(8)
O2 Ba1 O1 3_665 31_546 128.80(11)
O2 Ba1 O1 . 31_546 72.19(8)
O1 Ba1 O1 31_656 31_546 119.997(2)
O2 Ba1 O1 32_556 . 128.80(11)
O2 Ba1 O1 33_546 . 72.19(8)
O2 Ba1 O1 31_656 . 72.19(8)
O2 Ba1 O1 2_655 . 51.20(11)
O2 Ba1 O1 3_665 . 107.81(8)
O2 Ba1 O1 . . 107.81(8)
O1 Ba1 O1 31_656 . 180.0
O1 Ba1 O1 31_546 . 60.004(3)
O2 Ba1 O1 32_556 1_665 72.19(8)
O2 Ba1 O1 33_546 1_665 128.80(11)
O2 Ba1 O1 31_656 1_665 72.19(8)
O2 Ba1 O1 2_655 1_665 107.81(8)
O2 Ba1 O1 3_665 1_665 51.20(11)
O2 Ba1 O1 . 1_665 107.81(8)
O1 Ba1 O1 31_656 1_665 60.004(3)
O1 Ba1 O1 31_546 1_665 180.0
O1 Ba1 O1 . 1_665 119.996(2)
O2 Ba1 O1 32_556 1_565 72.19(8)
O2 Ba1 O1 33_546 1_565 72.19(8)
O2 Ba1 O1 31_656 1_565 128.80(11)
O2 Ba1 O1 2_655 1_565 107.81(8)
O2 Ba1 O1 3_665 1_565 107.81(8)
O2 Ba1 O1 . 1_565 51.20(11)
O1 Ba1 O1 31_656 1_565 60.004(3)
O1 Ba1 O1 31_546 1_565 60.004(3)
O1 Ba1 O1 . 1_565 119.996(3)
O1 Ba1 O1 1_665 1_565 119.996(3)
O2 Ba1 O1 32_556 31_646 107.81(8)
O2 Ba1 O1 33_546 31_646 107.81(8)
O2 Ba1 O1 31_656 31_646 51.20(11)
O2 Ba1 O1 2_655 31_646 72.19(8)
O2 Ba1 O1 3_665 31_646 72.19(8)
O2 Ba1 O1 . 31_646 128.80(11)
O1 Ba1 O1 31_656 31_646 119.996(3)
O1 Ba1 O1 31_546 31_646 119.996(3)
O1 Ba1 O1 . 31_646 60.004(2)
O1 Ba1 O1 1_665 31_646 60.004(2)
O1 Ba1 O1 1_565 31_646 180.0
O3 Co1 O3 25_666 . 179.9990(10)
O3 Co1 O2 25_666 25_666 93.05(9)
O3 Co1 O2 . 25_666 86.95(9)
O3 Co1 O2 25_666 27_556 93.05(9)
O3 Co1 O2 . 27_556 86.95(9)
O2 Co1 O2 25_666 27_556 89.46(15)
O3 Co1 O2 25_666 . 86.95(9)
O3 Co1 O2 . . 93.05(9)
O2 Co1 O2 25_666 . 180.0
O2 Co1 O2 27_556 . 90.54(15)
O3 Co1 O2 25_666 3_665 86.95(9)
O3 Co1 O2 . 3_665 93.05(9)
O2 Co1 O2 25_666 3_665 90.54(15)
O2 Co1 O2 27_556 3_665 179.998(2)
O2 Co1 O2 . 3_665 89.46(15)
O3 Co1 Co1 25_666 2_765 139.56(7)
O3 Co1 Co1 . 2_765 40.44(7)
O2 Co1 Co1 25_666 2_765 46.75(5)
O2 Co1 Co1 27_556 2_765 91.07(7)
O2 Co1 Co1 . 2_765 133.25(5)
O2 Co1 Co1 3_665 2_765 88.93(6)
O3 Co1 Co1 25_666 3_675 139.56(7)
O3 Co1 Co1 . 3_675 40.44(7)
O2 Co1 Co1 25_666 3_675 91.07(6)
O2 Co1 Co1 27_556 3_675 46.75(5)
O2 Co1 Co1 . 3_675 88.93(6)
O2 Co1 Co1 3_665 3_675 133.25(5)
Co1 Co1 Co1 2_765 3_675 60.0
O1 V1 O2 . 3 107.69(10)
O1 V1 O2 . 2_655 107.69(10)
O2 V1 O2 3 2_655 111.20(9)
O1 V1 O2 . 1_545 107.69(10)
O2 V1 O2 3 1_545 111.20(9)
O2 V1 O2 2_655 1_545 111.20(9)
O1 V1 Co1 . 3 121.589(17)
O2 V1 Co1 3 3 30.46(5)
O2 V1 Co1 2_655 3 122.94(9)
O2 V1 Co1 1_545 3 80.84(5)
V1 O1 Ba1 . . 90.36(9)
V1 O1 Ba1 . 1_445 90.36(9)
Ba1 O1 Ba1 . 1_445 119.996(2)
V1 O1 Ba1 . 1_545 90.36(9)
Ba1 O1 Ba1 . 1_545 119.996(2)
Ba1 O1 Ba1 1_445 1_545 119.996(2)
V1 O2 Co1 1_565 . 125.37(10)
V1 O2 Co1 1_565 2_655 125.37(10)
Co1 O2 Co1 . 2_655 86.49(10)
V1 O2 Ba1 1_565 . 110.75(13)
Co1 O2 Ba1 . . 102.04(9)
Co1 O2 Ba1 2_655 . 102.04(9)
V1 O2 Co1 1_565 3_565 70.84(6)
Co1 O2 Co1 . 3_565 122.49(11)
Co1 O2 Co1 2_655 3_565 54.58(4)
Ba1 O2 Co1 . 3_565 124.25(4)
V1 O2 Co1 1_565 3_675 70.84(6)
Co1 O2 Co1 . 3_675 54.58(4)
Co1 O2 Co1 2_655 3_675 122.49(11)
Ba1 O2 Co1 . 3_675 124.25(4)
Co1 O2 Co1 3_565 3_675 109.18(7)
Co1 O3 Co1 . 3_675 99.12(13)
Co1 O3 Co1 . 2_765 99.12(13)
Co1 O3 Co1 3_675 2_765 99.12(13)
Co1 O3 Ba1 . 1_565 129.65(4)
Co1 O3 Ba1 3_675 1_565 65.48(6)
Co1 O3 Ba1 2_765 1_565 129.65(4)
Co1 O3 Ba1 . 1_665 129.65(4)
Co1 O3 Ba1 3_675 1_665 129.65(4)
Co1 O3 Ba1 2_765 1_665 65.48(6)
Ba1 O3 Ba1 1_565 1_665 87.54(6)
Co1 O3 Ba1 . . 65.48(6)
Co1 O3 Ba1 3_675 . 129.65(4)
Co1 O3 Ba1 2_765 . 129.65(4)
Ba1 O3 Ba1 1_565 . 87.54(6)
Ba1 O3 Ba1 1_665 . 87.54(6)
Co1 O3 Ba1 . 13_554 61.50(10)
Co1 O3 Ba1 3_675 13_554 61.50(10)
Co1 O3 Ba1 2_765 13_554 61.50(10)
Ba1 O3 Ba1 1_565 13_554 126.99(4)
Ba1 O3 Ba1 1_665 13_554 126.99(4)
Ba1 O3 Ba1 . 13_554 126.99(4)
Co1 O3 H1 . . 118.50(10)
Co1 O3 H1 3_675 . 118.50(10)
Co1 O3 H1 2_765 . 118.50(11)
Ba1 O3 H1 1_565 . 53.01(4)
Ba1 O3 H1 1_665 . 53.01(5)
Ba1 O3 H1 . . 53.01(4)
Ba1 O3 H1 13_554 . 180.000(9)

loop_
_geom_bond_atom_site_label_1
_geom_bond_atom_site_label_2
_geom_bond_site_symmetry_2
_geom_bond_distance
_geom_bond_publ_flag
Ba1 O2 32_556 2.824(3) y
Ba1 O2 33_546 2.824(3) y
Ba1 O2 31_656 2.824(3) y
Ba1 O2 2_655 2.824(3) y
Ba1 O2 3_665 2.824(3) y
Ba1 O2 . 2.824(3) y
Ba1 O1 31_656 3.4186(5) y
Ba1 O1 31_546 3.4186(5) y
Ba1 O1 . 3.4186(5) y
Ba1 O1 1_665 3.4186(5) y
Ba1 O1 1_565 3.4186(5) y
Ba1 O1 31_646 3.4186(5) y
Co1 O3 25_666 1.9449(19) y
Co1 O3 . 1.9449(19) y
Co1 O2 25_666 2.161(2) y
Co1 O2 27_556 2.161(2) y
Co1 O2 . 2.161(2) y
Co1 O2 3_665 2.161(2) y
Co1 Co1 2_655 2.9605(4) y
V1 O1 . 1.661(6) y
V1 O2 3 1.745(3) y
V1 O2 2_655 1.745(3) y
V1 O2 1_545 1.745(3) y
O3 O1 31_656 2.596(7) ?
O3 H1 . 0.81(2) ?

loop_
_geom_hbond_atom_site_label_D
_geom_hbond_atom_site_label_H
_geom_hbond_atom_site_label_A
_geom_hbond_site_symmetry_A
_geom_hbond_distance_DH
_geom_hbond_distance_HA
_geom_hbond_distance_DA
_geom_hbond_angle_DHA
_geom_hbond_publ_flag
O3 H1 O1 31_656 0.81(2) 1.79(2) 2.596(7) 180.00 yes
